data_2205169
loop_
_publ_author_name
'Liu, Qing-Xiang'
'Song, Hai-Bin'
'Zheng-Ming Li'

_publ_section_title
;
 <i>N</i>,<i>N</i>-Bis(anthracen-9-ylmethyl)propylamine
;
_journal_issue 2
_journal_name_full 'Acta Crystallographica Section E'
_journal_page_first o385
_journal_page_last o386
_journal_paper_doi 10.1107/S1600536804034026
_journal_volume 61
_journal_year 2005
_chemical_formula_iupac 'C33 H29 N'
_chemical_formula_moiety 'C33 H29 N'
_chemical_formula_sum 'C33 H29 N'
_chemical_formula_weight 439.57
_chemical_melting_point 282
_chemical_name_systematic
;
N,N-Bis(anthracen-9-ylmethyl)propylamine
;
_space_group_IT_number 2
_symmetry_cell_setting triclinic
_symmetry_space_group_name_Hall '-P 1'
_symmetry_space_group_name_H-M 'P -1'
_atom_sites_solution_hydrogens geom
_atom_sites_solution_primary direct
_atom_sites_solution_secondary difmap
_audit_creation_method SHELXL-97
_cell_angle_alpha 106.179(7)
_cell_angle_beta 106.822(7)
_cell_angle_gamma 97.750(7)
_cell_formula_units_Z 2
_cell_length_a 9.891(4)
_cell_length_b 10.188(4)
_cell_length_c 13.592(5)
_cell_measurement_reflns_used 689
_cell_measurement_temperature 293(2)
_cell_measurement_theta_max 22.3
_cell_measurement_theta_min 2.3
_cell_volume 1224.0(8)
_computing_cell_refinement SMART
_computing_data_collection 'SMART (Bruker, 1998)'
_computing_data_reduction 'SAINT (Bruker, 1998)'
_computing_molecular_graphics 'SHELXTL (Sheldrick, 1997b)'
_computing_publication_material SHELXTL
_computing_structure_refinement 'SHELXL97 (Sheldrick, 1997a)'
_computing_structure_solution 'SHELXS97 (Sheldrick, 1990)'
_diffrn_ambient_temperature 293(2)
_diffrn_measured_fraction_theta_full 0.986
_diffrn_measured_fraction_theta_max 0.986
_diffrn_measurement_device_type 'Bruker SMART1000 CCD area-detector'
_diffrn_measurement_method '\f and \w'
_diffrn_radiation_monochromator graphite
_diffrn_radiation_source 'fine-focus sealed tube'
_diffrn_radiation_type MoK\a
_diffrn_radiation_wavelength 0.71073
_diffrn_reflns_av_R_equivalents 0.0351
_diffrn_reflns_av_sigmaI/netI 0.0993
_diffrn_reflns_limit_h_max 12
_diffrn_reflns_limit_h_min -10
_diffrn_reflns_limit_k_max 9
_diffrn_reflns_limit_k_min -12
_diffrn_reflns_limit_l_max 17
_diffrn_reflns_limit_l_min -15
_diffrn_reflns_number 7130
_diffrn_reflns_theta_full 26.45
_diffrn_reflns_theta_max 26.45
_diffrn_reflns_theta_min 1.66
_exptl_absorpt_coefficient_mu 0.068
_exptl_absorpt_correction_T_max 0.990
_exptl_absorpt_correction_T_min 0.881
_exptl_absorpt_correction_type multi-scan
_exptl_absorpt_process_details '(SADABS; Sheldrick, 1996)'
_exptl_crystal_colour yellow
_exptl_crystal_density_diffrn 1.193
_exptl_crystal_density_method 'not measured'
_exptl_crystal_description block
_exptl_crystal_F_000 468
_exptl_crystal_size_max 0.32
_exptl_crystal_size_mid 0.24
_exptl_crystal_size_min 0.20
_refine_diff_density_max 0.23
_refine_diff_density_min -0.23
_refine_ls_extinction_method none
_refine_ls_goodness_of_fit_ref 1.005
_refine_ls_hydrogen_treatment constr
_refine_ls_matrix_type full
_refine_ls_number_parameters 305
_refine_ls_number_reflns 4975
_refine_ls_number_restraints 3
_refine_ls_restrained_S_all 1.008
_refine_ls_R_factor_all 0.197
_refine_ls_R_factor_gt 0.077
_refine_ls_shift/su_max 0.000
_refine_ls_shift/su_mean 0.000
_refine_ls_structure_factor_coef Fsqd
_refine_ls_weighting_details 'calc w = 1/[\s^2^(Fo^2^)+(0.0803P)^2^] where P = (Fo^2^+2Fc^2^)/3'
_refine_ls_weighting_scheme calc
_refine_ls_wR_factor_gt 0.158
_refine_ls_wR_factor_ref 0.208
_reflns_number_gt 2036
_reflns_number_total 4975
_reflns_threshold_expression I>2\s(I)
_cod_data_source_file wk6030.cif
_cod_data_source_block 2
_cod_depositor_comments
;
The following automatic conversions were performed:
'_symmetry_cell_setting' value 'Triclinic' changed to 'triclinic'
according to '/home/saulius/struct/CIF-dictionaries/cif_core.dic'
dictionary named 'cif_core.dic' version 2.4.1 from
2010-06-29.

'_exptl_absorpt_correction_type' value 'Multi-Scan' changed
to 'multi-scan' according to
'/home/saulius/struct/CIF-dictionaries/cif_core.dic' dictionary named
'cif_core.dic' version 2.4.1 from 2010-06-29.

Automatic conversion script
Id: cif_fix_enum 1527 2010-12-29 10:47:43Z saulius 

The following automatic conversions were performed:

'_symmetry_cell_setting' value 'Triclinic' changed to 'triclinic'
according to /home/saulius/struct/CIF-dictionaries/cif_core.dic
dictionary named 'cif_core.dic' version 2.4.1 from
2010-06-29.

'_exptl_absorpt_correction_type' value 'Multi-Scan'
changed to 'multi-scan' according to
/home/saulius/struct/CIF-dictionaries/cif_core.dic dictionary named
'cif_core.dic' version 2.4.1 from 2010-06-29.

Automatic conversion script
Id: cif_fix_values 1715 2011-07-08 13:25:40Z adriana 
;
_cod_original_cell_volume 1224.1(7)
_cod_database_code 2205169
_cod_database_fobs_code 2205169

loop_
_symmetry_equiv_pos_as_xyz
'x, y, z'
'-x, -y, -z'

loop_
_atom_site_label
_atom_site_fract_x
_atom_site_fract_y
_atom_site_fract_z
_atom_site_U_iso_or_equiv
_atom_site_adp_type
_atom_site_calc_flag
_atom_site_refinement_flags
_atom_site_occupancy
_atom_site_disorder_assembly
_atom_site_disorder_group
_atom_site_type_symbol
N1 0.6097(3) 0.1547(2) 0.33354(18) 0.0464(7) Uani d D 1 . . N
C1 0.7259(4) 0.2229(3) 0.1282(2) 0.0462(8) Uani d . 1 A . C
C2 0.8757(4) 0.2315(4) 0.1809(3) 0.0620(10) Uani d . 1 . . C
H2A 0.9012 0.1907 0.2349 0.074 Uiso calc R 1 . . H
C3 0.9818(4) 0.2969(4) 0.1549(3) 0.0776(12) Uani d . 1 . . C
H3A 1.0783 0.2991 0.1903 0.093 Uiso calc R 1 . . H
C4 0.9482(5) 0.3612(5) 0.0755(3) 0.0861(14) Uani d . 1 . . C
H4A 1.0219 0.4063 0.0583 0.103 Uiso calc R 1 . . H
C5 0.8094(5) 0.3576(4) 0.0242(3) 0.0745(12) Uani d . 1 . . C
H5A 0.7884 0.4015 -0.0281 0.089 Uiso calc R 1 . . H
C6 0.6936(4) 0.2893(3) 0.0470(2) 0.0532(9) Uani d . 1 . . C
C7 0.5511(4) 0.2856(3) -0.0067(3) 0.0589(10) Uani d . 1 . . C
H7A 0.5310 0.3300 -0.0587 0.071 Uiso calc R 1 . . H
C8 0.4370(4) 0.2182(3) 0.0140(2) 0.0515(9) Uani d . 1 . . C
C9 0.2915(4) 0.2146(4) -0.0421(3) 0.0714(11) Uani d . 1 . . C
H9A 0.2714 0.2584 -0.0945 0.086 Uiso calc R 1 . . H
C10 0.1821(4) 0.1492(5) -0.0213(3) 0.0813(13) Uani d . 1 . . C
H10A 0.0867 0.1472 -0.0593 0.098 Uiso calc R 1 . . H
C11 0.2112(4) 0.0834(4) 0.0581(3) 0.0759(12) Uani d . 1 . . C
H11A 0.1345 0.0388 0.0727 0.091 Uiso calc R 1 . . H
C12 0.3484(4) 0.0840(4) 0.1135(3) 0.0575(9) Uani d . 1 . . C
H12A 0.3650 0.0386 0.1650 0.069 Uiso calc R 1 . . H
C13 0.4675(3) 0.1524(3) 0.0945(2) 0.0442(8) Uani d . 1 A . C
C14 0.6120(3) 0.1543(3) 0.1515(2) 0.0431(8) Uani d . 1 . . C
C15 0.6398(4) 0.0822(3) 0.2356(2) 0.0486(9) Uani d . 1 A . C
H15A 0.5796 -0.0128 0.2033 0.058 Uiso calc R 1 . . H
H15B 0.7405 0.0760 0.2565 0.058 Uiso calc R 1 . . H
C19 0.6103(4) 0.0668(3) 0.4028(2) 0.0530(9) Uani d . 1 A . C
H19A 0.6000 0.1214 0.4701 0.064 Uiso calc R 1 . . H
H19B 0.7036 0.0422 0.4216 0.064 Uiso calc R 1 . . H
C20 0.4920(4) -0.0663(3) 0.3508(2) 0.0473(8) Uani d . 1 . . C
C21 0.3473(4) -0.0585(4) 0.3389(2) 0.0542(9) Uani d . 1 A . C
C22 0.3068(5) 0.0703(4) 0.3711(3) 0.0691(11) Uani d . 1 . . C
H22A 0.3772 0.1542 0.3989 0.083 Uiso calc R 1 A . H
C23 0.1669(5) 0.0744(5) 0.3625(3) 0.0877(13) Uani d . 1 A . C
H23A 0.1433 0.1603 0.3858 0.105 Uiso calc R 1 . . H
C24 0.0596(6) -0.0490(7) 0.3191(4) 0.1057(17) Uani d . 1 . . C
H24A -0.0358 -0.0450 0.3128 0.127 Uiso calc R 1 A . H
C25 0.0913(5) -0.1734(6) 0.2863(4) 0.0925(15) Uani d . 1 A . C
H25A 0.0174 -0.2548 0.2569 0.111 Uiso calc R 1 . . H
C26 0.2338(4) -0.1839(4) 0.2952(3) 0.0629(10) Uani d . 1 . . C
C27 0.2708(5) -0.3111(4) 0.2641(3) 0.0733(12) Uani d . 1 A . C
H27A 0.1972 -0.3927 0.2355 0.088 Uiso calc R 1 . . H
C28 0.4087(5) -0.3241(4) 0.2729(3) 0.0619(10) Uani d . 1 . . C
C29 0.4431(6) -0.4569(4) 0.2391(3) 0.0849(14) Uani d . 1 A . C
H29A 0.3694 -0.5384 0.2105 0.102 Uiso calc R 1 . . H
C30 0.5777(7) -0.4669(5) 0.2475(4) 0.0964(16) Uani d . 1 . . C
H30A 0.5970 -0.5548 0.2236 0.116 Uiso calc R 1 A . H
C31 0.6909(6) -0.3464(6) 0.2920(3) 0.0895(14) Uani d . 1 A . C
H31A 0.7853 -0.3547 0.2984 0.107 Uiso calc R 1 . . H
C32 0.6641(5) -0.2172(4) 0.3258(3) 0.0724(11) Uani d . 1 . . C
H32A 0.7412 -0.1385 0.3553 0.087 Uiso calc R 1 A . H
C33 0.5234(4) -0.1984(4) 0.3179(2) 0.0539(9) Uani d . 1 A . C
C16 0.7425(12) 0.2746(10) 0.3940(8) 0.060(4) Uiso d PD 0.379(14) A 1 C
H16A 0.8247 0.2398 0.4268 0.072 Uiso calc PR 0.379(14) A 1 H
H16B 0.7661 0.3172 0.3437 0.072 Uiso calc PR 0.379(14) A 1 H
C17 0.7123(17) 0.3819(9) 0.4811(8) 0.070(4) Uiso d PD 0.379(14) A 1 C
H17A 0.6920 0.3395 0.5325 0.085 Uiso calc PR 0.379(14) A 1 H
H17B 0.6271 0.4128 0.4482 0.085 Uiso calc PR 0.379(14) A 1 H
C18 0.8415(19) 0.5082(12) 0.5414(10) 0.104(5) Uiso d PD 0.379(14) A 1 C
H18A 0.8177 0.5776 0.5937 0.155 Uiso calc PR 0.379(14) A 1 H
H18B 0.8641 0.5478 0.4901 0.155 Uiso calc PR 0.379(14) A 1 H
H18C 0.9240 0.4788 0.5785 0.155 Uiso calc PR 0.379(14) A 1 H
C17' 0.6394(10) 0.3885(6) 0.4702(5) 0.064(2) Uiso d PD 0.621(14) A 2 C
H17C 0.6126 0.3420 0.5175 0.077 Uiso calc PR 0.621(14) A 2 H
H17D 0.5523 0.4066 0.4260 0.077 Uiso calc PR 0.621(14) A 2 H
C18' 0.7495(11) 0.5270(7) 0.5392(5) 0.088(3) Uiso d PD 0.621(14) A 2 C
H18D 0.7073 0.5867 0.5839 0.132 Uiso calc PR 0.621(14) A 2 H
H18E 0.7766 0.5725 0.4924 0.132 Uiso calc PR 0.621(14) A 2 H
H18F 0.8341 0.5093 0.5850 0.132 Uiso calc PR 0.621(14) A 2 H
C16' 0.7009(8) 0.2946(5) 0.3976(4) 0.0445(19) Uiso d PD 0.621(14) A 2 C
H16C 0.7215 0.3403 0.3481 0.053 Uiso calc PR 0.621(14) A 2 H
H16D 0.7927 0.2852 0.4425 0.053 Uiso calc PR 0.621(14) A 2 H

loop_
_atom_site_aniso_label
_atom_site_aniso_U_11
_atom_site_aniso_U_22
_atom_site_aniso_U_33
_atom_site_aniso_U_12
_atom_site_aniso_U_13
_atom_site_aniso_U_23
N1 0.0668(19) 0.0358(15) 0.0322(13) 0.0034(13) 0.0131(13) 0.0128(12)
C1 0.055(2) 0.0404(19) 0.0383(17) 0.0050(16) 0.0173(16) 0.0076(15)
C2 0.056(2) 0.074(3) 0.055(2) 0.007(2) 0.0191(19) 0.022(2)
C3 0.053(3) 0.102(3) 0.068(3) 0.000(2) 0.018(2) 0.024(2)
C4 0.076(3) 0.112(4) 0.065(3) -0.016(3) 0.027(2) 0.035(3)
C5 0.080(3) 0.087(3) 0.052(2) -0.008(2) 0.021(2) 0.031(2)
C6 0.063(2) 0.055(2) 0.0409(18) 0.0008(18) 0.0209(17) 0.0190(17)
C7 0.075(3) 0.064(2) 0.0423(19) 0.013(2) 0.0195(19) 0.0257(18)
C8 0.057(2) 0.057(2) 0.0379(18) 0.0114(18) 0.0136(17) 0.0159(17)
C9 0.071(3) 0.096(3) 0.051(2) 0.025(2) 0.015(2) 0.034(2)
C10 0.051(3) 0.124(4) 0.068(3) 0.021(2) 0.014(2) 0.037(3)
C11 0.054(3) 0.108(3) 0.061(2) 0.005(2) 0.018(2) 0.030(2)
C12 0.056(2) 0.068(2) 0.0454(19) 0.0042(19) 0.0150(17) 0.0212(18)
C13 0.050(2) 0.0437(19) 0.0340(17) 0.0057(16) 0.0130(15) 0.0098(15)
C14 0.055(2) 0.0368(18) 0.0350(16) 0.0044(16) 0.0170(16) 0.0093(14)
C15 0.061(2) 0.0408(19) 0.0451(18) 0.0092(16) 0.0191(16) 0.0161(16)
C19 0.066(2) 0.048(2) 0.0442(18) 0.0073(17) 0.0142(16) 0.0226(17)
C20 0.065(2) 0.041(2) 0.0373(17) 0.0058(17) 0.0175(16) 0.0178(16)
C21 0.068(3) 0.061(2) 0.0409(18) 0.014(2) 0.0186(18) 0.0278(18)
C22 0.080(3) 0.073(3) 0.061(2) 0.018(2) 0.025(2) 0.032(2)
C23 0.080(3) 0.111(4) 0.090(3) 0.040(3) 0.034(3) 0.047(3)
C24 0.073(4) 0.143(5) 0.118(4) 0.032(4) 0.032(3) 0.067(4)
C25 0.064(3) 0.117(4) 0.092(3) 0.003(3) 0.015(3) 0.049(3)
C26 0.062(3) 0.075(3) 0.047(2) -0.001(2) 0.0112(19) 0.029(2)
C27 0.088(3) 0.066(3) 0.049(2) -0.014(2) 0.011(2) 0.023(2)
C28 0.098(3) 0.047(2) 0.0401(19) 0.006(2) 0.024(2) 0.0186(18)
C29 0.143(5) 0.050(3) 0.056(2) 0.010(3) 0.031(3) 0.018(2)
C30 0.159(5) 0.076(4) 0.074(3) 0.051(4) 0.050(4) 0.035(3)
C31 0.111(4) 0.105(4) 0.084(3) 0.050(3) 0.050(3) 0.051(3)
C32 0.104(4) 0.063(3) 0.075(3) 0.033(2) 0.044(2) 0.039(2)
C33 0.078(3) 0.051(2) 0.0399(18) 0.012(2) 0.0233(18) 0.0246(17)

loop_
_atom_type_symbol
_atom_type_description
_atom_type_scat_dispersion_real
_atom_type_scat_dispersion_imag
_atom_type_scat_source
C C 0.0033 0.0016 'International Tables Vol C Tables 4.2.6.8 and 6.1.1.4'
H H 0.0000 0.0000 'International Tables Vol C Tables 4.2.6.8 and 6.1.1.4'
N N 0.0061 0.0033 'International Tables Vol C Tables 4.2.6.8 and 6.1.1.4'

loop_
_geom_angle_atom_site_label_1
_geom_angle_atom_site_label_2
_geom_angle_atom_site_label_3
_geom_angle
_geom_angle_publ_flag
C16' N1 C15 115.9(4) ?
C16' N1 C19 110.5(3) ?
C15 N1 C19 111.0(2) y
C16' N1 C16 19.0(5) ?
C15 N1 C16 102.2(5) y
C19 N1 C16 106.5(5) y
C14 C1 C2 124.1(3) ?
C14 C1 C6 119.6(3) ?
C2 C1 C6 116.3(3) ?
C3 C2 C1 122.1(4) ?
C3 C2 H2A 118.9 ?
C1 C2 H2A 118.9 ?
C2 C3 C4 120.7(4) ?
C2 C3 H3A 119.6 ?
C4 C3 H3A 119.6 ?
C5 C4 C3 119.7(4) ?
C5 C4 H4A 120.2 ?
C3 C4 H4A 120.2 ?
C4 C5 C6 122.1(4) ?
C4 C5 H5A 118.9 ?
C6 C5 H5A 118.9 ?
C7 C6 C5 121.6(3) ?
C7 C6 C1 119.3(3) ?
C5 C6 C1 119.0(3) ?
C6 C7 C8 122.2(3) ?
C6 C7 H7A 118.9 ?
C8 C7 H7A 118.9 ?
C7 C8 C9 121.6(3) ?
C7 C8 C13 119.0(3) ?
C9 C8 C13 119.4(3) ?
C10 C9 C8 121.0(4) ?
C10 C9 H9A 119.5 ?
C8 C9 H9A 119.5 ?
C9 C10 C11 120.0(4) ?
C9 C10 H10A 120.0 ?
C11 C10 H10A 120.0 ?
C12 C11 C10 121.0(4) ?
C12 C11 H11A 119.5 ?
C10 C11 H11A 119.5 ?
C11 C12 C13 121.0(3) ?
C11 C12 H12A 119.5 ?
C13 C12 H12A 119.5 ?
C14 C13 C12 122.0(3) ?
C14 C13 C8 120.5(3) ?
C12 C13 C8 117.6(3) ?
C1 C14 C13 119.4(3) ?
C1 C14 C15 121.8(3) ?
C13 C14 C15 118.9(3) ?
N1 C15 C14 113.3(2) ?
N1 C15 H15A 108.9 ?
C14 C15 H15A 108.9 ?
N1 C15 H15B 108.9 ?
C14 C15 H15B 108.9 ?
H15A C15 H15B 107.7 ?
N1 C19 C20 114.0(2) ?
N1 C19 H19A 108.7 ?
C20 C19 H19A 108.7 ?
N1 C19 H19B 108.7 ?
C20 C19 H19B 108.7 ?
H19A C19 H19B 107.6 ?
C33 C20 C21 119.2(3) ?
C33 C20 C19 121.4(3) ?
C21 C20 C19 119.3(3) ?
C20 C21 C22 122.7(3) ?
C20 C21 C26 120.5(4) ?
C22 C21 C26 116.7(4) ?
C23 C22 C21 121.4(4) ?
C23 C22 H22A 119.3 ?
C21 C22 H22A 119.3 ?
C22 C23 C24 120.3(5) ?
C22 C23 H23A 119.9 ?
C24 C23 H23A 119.9 ?
C25 C24 C23 120.8(5) ?
C25 C24 H24A 119.6 ?
C23 C24 H24A 119.6 ?
C24 C25 C26 121.3(5) ?
C24 C25 H25A 119.4 ?
C26 C25 H25A 119.4 ?
C27 C26 C25 122.7(4) ?
C27 C26 C21 117.8(4) ?
C25 C26 C21 119.4(4) ?
C28 C27 C26 123.9(4) ?
C28 C27 H27A 118.1 ?
C26 C27 H27A 118.1 ?
C27 C28 C29 122.5(4) ?
C27 C28 C33 118.5(4) ?
C29 C28 C33 119.1(4) ?
C30 C29 C28 121.4(5) ?
C30 C29 H29A 119.3 ?
C28 C29 H29A 119.3 ?
C29 C30 C31 120.5(5) ?
C29 C30 H30A 119.7 ?
C31 C30 H30A 119.7 ?
C32 C31 C30 120.4(5) ?
C32 C31 H31A 119.8 ?
C30 C31 H31A 119.8 ?
C31 C32 C33 122.2(4) ?
C31 C32 H32A 118.9 ?
C33 C32 H32A 118.9 ?
C20 C33 C32 123.5(3) ?
C20 C33 C28 120.1(4) ?
C32 C33 C28 116.4(4) ?
C17 C16 N1 109.0(7) ?
C17 C16 H16A 109.9 ?
N1 C16 H16A 109.9 ?
C17 C16 H16B 109.9 ?
N1 C16 H16B 109.9 ?
H16A C16 H16B 108.3 ?
C16 C17 C18 110.9(9) ?
C16 C17 H17A 109.5 ?
C18 C17 H17A 109.5 ?
C16 C17 H17B 109.5 ?
C18 C17 H17B 109.5 ?
H17A C17 H17B 108.0 ?
C17 C18 H18A 109.5 ?
C17 C18 H18B 109.5 ?
H18A C18 H18B 109.5 ?
C17 C18 H18C 109.5 ?
H18A C18 H18C 109.5 ?
H18B C18 H18C 109.5 ?
C16' C17' C18' 110.7(6) ?
C16' C17' H17C 109.5 ?
C18' C17' H17C 109.5 ?
C16' C17' H17D 109.5 ?
C18' C17' H17D 109.5 ?
H17C C17' H17D 108.1 ?
C17' C18' H18D 109.5 ?
C17' C18' H18E 109.5 ?
H18D C18' H18E 109.5 ?
C17' C18' H18F 109.5 ?
H18D C18' H18F 109.5 ?
H18E C18' H18F 109.5 ?
N1 C16' C17' 115.8(5) ?
N1 C16' H16C 108.3 ?
C17' C16' H16C 108.3 ?
N1 C16' H16D 108.3 ?
C17' C16' H16D 108.3 ?
H16C C16' H16D 107.4 ?

loop_
_geom_bond_atom_site_label_1
_geom_bond_atom_site_label_2
_geom_bond_distance
_geom_bond_publ_flag
N1 C16' 1.453(5) ?
N1 C15 1.465(4) y
N1 C19 1.469(3) y
N1 C16 1.508(7) y
C1 C14 1.405(4) ?
C1 C2 1.426(4) ?
C1 C6 1.431(4) ?
C2 C3 1.352(5) ?
C2 H2A 0.9300 ?
C3 C4 1.397(5) ?
C3 H3A 0.9300 ?
C4 C5 1.338(5) ?
C4 H4A 0.9300 ?
C5 C6 1.416(5) ?
C5 H5A 0.9300 ?
C6 C7 1.377(4) ?
C7 C8 1.381(5) ?
C7 H7A 0.9300 ?
C8 C9 1.411(5) ?
C8 C13 1.417(4) ?
C9 C10 1.335(5) ?
C9 H9A 0.9300 ?
C10 C11 1.404(5) ?
C10 H10A 0.9300 ?
C11 C12 1.347(4) ?
C11 H11A 0.9300 ?
C12 C13 1.413(4) ?
C12 H12A 0.9300 ?
C13 C14 1.409(4) ?
C14 C15 1.504(4) ?
C15 H15A 0.9700 ?
C15 H15B 0.9700 ?
C19 C20 1.505(4) ?
C19 H19A 0.9700 ?
C19 H19B 0.9700 ?
C20 C33 1.402(4) ?
C20 C21 1.409(5) ?
C21 C22 1.414(5) ?
C21 C26 1.431(5) ?
C22 C23 1.362(5) ?
C22 H22A 0.9300 ?
C23 C24 1.385(6) ?
C23 H23A 0.9300 ?
C24 C25 1.333(6) ?
C24 H24A 0.9300 ?
C25 C26 1.400(5) ?
C25 H25A 0.9300 ?
C26 C27 1.380(5) ?
C27 C28 1.363(5) ?
C27 H27A 0.9300 ?
C28 C29 1.423(5) ?
C28 C33 1.440(5) ?
C29 C30 1.323(6) ?
C29 H29A 0.9300 ?
C30 C31 1.397(6) ?
C30 H30A 0.9300 ?
C31 C32 1.357(5) ?
C31 H31A 0.9300 ?
C32 C33 1.408(5) ?
C32 H32A 0.9300 ?
C16 C17 1.503(9) ?
C16 H16A 0.9700 ?
C16 H16B 0.9700 ?
C17 C18 1.524(9) ?
C17 H17A 0.9700 ?
C17 H17B 0.9700 ?
C18 H18A 0.9600 ?
C18 H18B 0.9600 ?
C18 H18C 0.9600 ?
C17' C16' 1.496(7) ?
C17' C18' 1.521(7) ?
C17' H17C 0.9700 ?
C17' H17D 0.9700 ?
C18' H18D 0.9600 ?
C18' H18E 0.9600 ?
C18' H18F 0.9600 ?
C16' H16C 0.9700 ?
C16' H16D 0.9700 ?

loop_
_geom_torsion_atom_site_label_1
_geom_torsion_atom_site_label_2
_geom_torsion_atom_site_label_3
_geom_torsion_atom_site_label_4
_geom_torsion
C14 C1 C2 C3 179.1(3)
C6 C1 C2 C3 -0.8(5)
C1 C2 C3 C4 1.0(6)
C2 C3 C4 C5 -0.3(6)
C3 C4 C5 C6 -0.5(6)
C4 C5 C6 C7 -179.6(4)
C4 C5 C6 C1 0.6(6)
C14 C1 C6 C7 0.4(4)
C2 C1 C6 C7 -179.7(3)
C14 C1 C6 C5 -179.8(3)
C2 C1 C6 C5 0.1(4)
C5 C6 C7 C8 179.4(3)
C1 C6 C7 C8 -0.8(5)
C6 C7 C8 C9 -179.6(3)
C6 C7 C8 C13 1.0(5)
C7 C8 C9 C10 -180.0(4)
C13 C8 C9 C10 -0.5(5)
C8 C9 C10 C11 0.4(6)
C9 C10 C11 C12 -0.6(6)
C10 C11 C12 C13 0.9(6)
C11 C12 C13 C14 180.0(3)
C11 C12 C13 C8 -0.9(5)
C7 C8 C13 C14 -0.7(5)
C9 C8 C13 C14 179.9(3)
C7 C8 C13 C12 -179.8(3)
C9 C8 C13 C12 0.8(5)
C2 C1 C14 C13 179.9(3)
C6 C1 C14 C13 -0.2(4)
C2 C1 C14 C15 -0.3(5)
C6 C1 C14 C15 179.6(3)
C12 C13 C14 C1 179.4(3)
C8 C13 C14 C1 0.3(4)
C12 C13 C14 C15 -0.4(4)
C8 C13 C14 C15 -179.5(3)
C16' N1 C15 C14 -64.1(4)
C19 N1 C15 C14 168.7(2)
C16 N1 C15 C14 -78.1(6)
C1 C14 C15 N1 110.1(3)
C13 C14 C15 N1 -70.2(3)
C16' N1 C19 C20 165.7(4)
C15 N1 C19 C20 -64.3(4)
C16 N1 C19 C20 -174.7(6)
N1 C19 C20 C33 109.8(3)
N1 C19 C20 C21 -72.8(4)
C33 C20 C21 C22 179.3(3)
C19 C20 C21 C22 1.9(4)
C33 C20 C21 C26 0.9(4)
C19 C20 C21 C26 -176.6(3)
C20 C21 C22 C23 -177.5(3)
C26 C21 C22 C23 1.0(5)
C21 C22 C23 C24 -1.5(6)
C22 C23 C24 C25 0.7(7)
C23 C24 C25 C26 0.4(7)
C24 C25 C26 C27 178.6(4)
C24 C25 C26 C21 -0.9(6)
C20 C21 C26 C27 -0.8(5)
C22 C21 C26 C27 -179.4(3)
C20 C21 C26 C25 178.7(3)
C22 C21 C26 C25 0.1(5)
C25 C26 C27 C28 -179.3(4)
C21 C26 C27 C28 0.1(5)
C26 C27 C28 C29 -179.4(3)
C26 C27 C28 C33 0.5(5)
C27 C28 C29 C30 179.4(4)
C33 C28 C29 C30 -0.5(6)
C28 C29 C30 C31 1.2(7)
C29 C30 C31 C32 -0.9(7)
C30 C31 C32 C33 -0.1(6)
C21 C20 C33 C32 179.7(3)
C19 C20 C33 C32 -2.9(4)
C21 C20 C33 C28 -0.2(4)
C19 C20 C33 C28 177.2(3)
C31 C32 C33 C20 -179.1(3)
C31 C32 C33 C28 0.8(5)
C27 C28 C33 C20 -0.4(4)
C29 C28 C33 C20 179.4(3)
C27 C28 C33 C32 179.7(3)
C29 C28 C33 C32 -0.5(4)
C16' N1 C16 C17 26.3(14)
C15 N1 C16 C17 164.7(7)
C19 N1 C16 C17 -78.8(9)
N1 C16 C17 C18 -177.6(9)
C15 N1 C16' C17' 157.9(4)
C19 N1 C16' C17' -74.7(6)
C16 N1 C16' C17' -156(2)
C18' C17' C16' N1 175.5(5)
